data_4107761
loop_
_publ_author_name
'Ewa Pacholska-Dudziak'
'Janusz Skonieczny'
'Mi\/losz Pawlicki'
'Ludmi\/la Szterenberg'
'Zbigniew Ciunik'
'Lechos\/law Latos-Gra\.zy\'nski'

_publ_section_title
;
 Palladium Vacataporphyrin Reveals Conformational Rearrangements Involving
 H\"uckel and M\"obius Macrocyclic Topologies
;
_journal_name_full 'Journal of the American Chemical Society'
_journal_page_first 6182
_journal_page_last 6195
_journal_paper_doi 10.1021/ja711039c
_journal_volume 130
_journal_year 2008
_chemical_formula_moiety 'C46 H34 Cl N3 Pd, C H2 Cl2'
_chemical_formula_sum 'C47 H36 Cl3 N3 Pd'
_chemical_formula_weight 855.54
_chemical_name_common 'palladium vacataporphyrin'
_chemical_name_systematic
; 
 ? 
;
_space_group_IT_number 14
_symmetry_cell_setting monoclinic
_symmetry_space_group_name_Hall '-P 2ybc'
_symmetry_space_group_name_H-M 'P 1 21/c 1'
_atom_sites_solution_hydrogens geom
_atom_sites_solution_primary direct
_atom_sites_solution_secondary difmap
_audit_creation_method SHELXL-97
_cell_angle_alpha 90.00
_cell_angle_beta 106.885(4)
_cell_angle_gamma 90.00
_cell_formula_units_Z 4
_cell_length_a 13.9744(6)
_cell_length_b 23.6761(9)
_cell_length_c 11.9400(6)
_cell_measurement_reflns_used 7450
_cell_measurement_temperature 100(2)
_cell_measurement_theta_max 73.96
_cell_measurement_theta_min 3.73
_cell_volume 3780.2(3)
_computing_cell_refinement 'CrysAlis RED (Oxford Diffraction,Poland Sp. z o.o)'
_computing_data_collection 'CrysAlis CCD (Oxford Diffraction,Poland Sp. z o.o)'
_computing_data_reduction 'CrysAlis RED (Oxford Diffraction,Poland Sp. z o.o)'
_computing_molecular_graphics 'SHELXTL-NT V5.1, Bruker AXS 1999'
_computing_publication_material 'SHELXL-97 (Sheldrick, 1997)'
_computing_structure_refinement 'SHELXL-97 (Sheldrick, 1997)'
_computing_structure_solution 'SHELXS-97 (Sheldrick, 1990)'
_diffrn_ambient_temperature 100(2)
_diffrn_measured_fraction_theta_full 0.964
_diffrn_measured_fraction_theta_max 0.964
_diffrn_measurement_device_type 'Kuma KM4CCD'
_diffrn_measurement_method '\w scan'
_diffrn_radiation_monochromator graphite
_diffrn_radiation_source 'fine-focus sealed tube'
_diffrn_radiation_type CuK\a
_diffrn_radiation_wavelength 1.54180
_diffrn_reflns_av_R_equivalents 0.0609
_diffrn_reflns_av_sigmaI/netI 0.0466
_diffrn_reflns_limit_h_max 17
_diffrn_reflns_limit_h_min -9
_diffrn_reflns_limit_k_max 27
_diffrn_reflns_limit_k_min -29
_diffrn_reflns_limit_l_max 13
_diffrn_reflns_limit_l_min -14
_diffrn_reflns_number 35486
_diffrn_reflns_theta_full 73.96
_diffrn_reflns_theta_max 73.96
_diffrn_reflns_theta_min 3.73
_diffrn_standards_number 0
_exptl_absorpt_coefficient_mu 6.210
_exptl_absorpt_correction_T_max 0.6994
_exptl_absorpt_correction_T_min 0.5563
_exptl_absorpt_correction_type analytical
_exptl_absorpt_process_details '(Instruction, Oxford Diffraction,Poland Sp. z o.o)'
_exptl_crystal_density_diffrn 1.503
_exptl_crystal_F_000 1744
_exptl_crystal_size_max 0.11
_exptl_crystal_size_mid 0.07
_exptl_crystal_size_min 0.06
_refine_diff_density_max 2.252
_refine_diff_density_min -2.000
_refine_diff_density_rms 0.150
_refine_ls_extinction_coef 0.00077(11)
_refine_ls_extinction_expression Fc^*^=kFc[1+0.001xFc^2^\l^3^/sin(2\q)]^-1/4^
_refine_ls_extinction_method SHELXL
_refine_ls_goodness_of_fit_ref 0.990
_refine_ls_hydrogen_treatment constr
_refine_ls_matrix_type full
_refine_ls_number_parameters 488
_refine_ls_number_reflns 7396
_refine_ls_number_restraints 0
_refine_ls_restrained_S_all 0.990
_refine_ls_R_factor_all 0.0706
_refine_ls_R_factor_gt 0.0584
_refine_ls_shift/su_max 0.001
_refine_ls_shift/su_mean 0.000
_refine_ls_structure_factor_coef Fsqd
_refine_ls_weighting_details 'calc w=1/[\s^2^(Fo^2^)+(0.1259P)^2^+0.0000P] where P=(Fo^2^+2Fc^2^)/3'
_refine_ls_weighting_scheme calc
_refine_ls_wR_factor_gt 0.1503
_refine_ls_wR_factor_ref 0.1656
_reflns_number_gt 5826
_reflns_number_total 7396
_reflns_threshold_expression >2sigma(I)
_cod_data_source_file ja711039c-file001.cif
_cod_data_source_block v2cuabs
_cod_database_code 4107761

loop_
_symmetry_equiv_pos_as_xyz
'x, y, z'
'-x, y+1/2, -z+1/2'
'-x, -y, -z'
'x, -y-1/2, z-1/2'

loop_
_atom_site_label
_atom_site_type_symbol
_atom_site_fract_x
_atom_site_fract_y
_atom_site_fract_z
_atom_site_U_iso_or_equiv
_atom_site_adp_type
_atom_site_occupancy
_atom_site_symmetry_multiplicity
_atom_site_calc_flag
_atom_site_refinement_flags
Pd1 Pd 0.16356(2) 0.410502(12) 0.52790(3) 0.01714(14) Uani 1 1 d .
Cl4 Cl 0.3194(2) 0.65860(9) -0.0156(2) 0.0890(8) Uani 1 1 d .
Cl2 Cl 0.10555(8) 0.37895(4) 0.33497(8) 0.0211(2) Uani 1 1 d .
Cl3 Cl 0.32145(11) 0.53653(7) 0.01602(14) 0.0495(4) Uani 1 1 d .
N22 N 0.2060(3) 0.48783(14) 0.4763(3) 0.0184(7) Uani 1 1 d .
N23 N 0.2641(3) 0.41873(14) 0.6874(3) 0.0194(7) Uani 1 1 d .
N24 N 0.1025(3) 0.34133(15) 0.5881(3) 0.0201(7) Uani 1 1 d .
C1 C -0.0803(3) 0.39173(19) 0.4315(4) 0.0211(9) Uani 1 1 d .
H1 H -0.0453 0.4148 0.4953 0.025 Uiso 1 1 calc R
C2 C -0.1385(3) 0.41972(19) 0.3296(4) 0.0218(9) Uani 1 1 d .
H2 H -0.2017 0.4048 0.2869 0.026 Uiso 1 1 calc R
C3 C -0.1034(3) 0.46891(18) 0.2918(4) 0.0219(9) Uani 1 1 d .
H3 H -0.1439 0.4888 0.2260 0.026 Uiso 1 1 calc R
C4 C -0.0073(3) 0.48911(17) 0.3519(4) 0.0204(9) Uani 1 1 d .
H4 H 0.0140 0.4817 0.4336 0.024 Uiso 1 1 calc R
C5 C 0.0608(3) 0.51826(17) 0.3091(4) 0.0199(9) Uani 1 1 d .
C6 C 0.1616(3) 0.52097(18) 0.3803(4) 0.0198(9) Uani 1 1 d .
C7 C 0.2292(3) 0.56536(18) 0.3731(4) 0.0234(9) Uani 1 1 d .
H7 H 0.2191 0.5922 0.3116 0.028 Uiso 1 1 calc R
C8 C 0.3085(4) 0.56262(19) 0.4674(4) 0.0238(9) Uani 1 1 d .
H8 H 0.3640 0.5877 0.4867 0.029 Uiso 1 1 calc R
C9 C 0.2943(3) 0.51440(17) 0.5345(4) 0.0185(8) Uani 1 1 d .
C10 C 0.3533(3) 0.50293(18) 0.6474(4) 0.0203(9) Uani 1 1 d .
C11 C 0.3370(3) 0.45997(18) 0.7202(4) 0.0206(9) Uani 1 1 d .
C12 C 0.4012(4) 0.44721(19) 0.8344(4) 0.0240(9) Uani 1 1 d .
H12 H 0.4544 0.4700 0.8796 0.029 Uiso 1 1 calc R
C13 C 0.3720(3) 0.3964(2) 0.8664(4) 0.0253(9) Uani 1 1 d .
H13 H 0.4015 0.3770 0.9378 0.030 Uiso 1 1 calc R
C14 C 0.2883(3) 0.37734(18) 0.7722(4) 0.0199(9) Uani 1 1 d .
C15 C 0.2444(3) 0.32330(18) 0.7637(4) 0.0196(8) Uani 1 1 d .
C16 C 0.1584(3) 0.30640(17) 0.6785(4) 0.0192(8) Uani 1 1 d .
C17 C 0.1081(3) 0.25322(18) 0.6723(4) 0.0227(9) Uani 1 1 d .
H17 H 0.1314 0.2212 0.7204 0.027 Uiso 1 1 calc R
C18 C 0.0217(3) 0.25716(19) 0.5854(4) 0.0224(9) Uani 1 1 d .
H18 H -0.0274 0.2284 0.5622 0.027 Uiso 1 1 calc R
C19 C 0.0164(3) 0.31217(18) 0.5339(4) 0.0210(9) Uani 1 1 d .
C20 C -0.0696(3) 0.33366(18) 0.4471(4) 0.0205(9) Uani 1 1 d .
C25 C 0.0336(3) 0.54862(19) 0.1963(4) 0.0227(9) Uani 1 1 d .
C26 C -0.0472(4) 0.58602(19) 0.1688(4) 0.0286(11) Uani 1 1 d .
H26 H -0.0853 0.5911 0.2222 0.034 Uiso 1 1 calc R
C27 C -0.0722(4) 0.6158(2) 0.0647(4) 0.0363(12) Uani 1 1 d .
H27 H -0.1260 0.6420 0.0483 0.044 Uiso 1 1 calc R
C28 C -0.0192(4) 0.6077(2) -0.0163(4) 0.0333(11) Uani 1 1 d .
H28 H -0.0373 0.6275 -0.0886 0.040 Uiso 1 1 calc R
C29 C 0.0604(4) 0.5704(2) 0.0101(4) 0.0310(11) Uani 1 1 d .
H29 H 0.0971 0.5647 -0.0446 0.037 Uiso 1 1 calc R
C30 C 0.0874(4) 0.5411(2) 0.1157(4) 0.0262(10) Uani 1 1 d .
H30 H 0.1427 0.5159 0.1330 0.031 Uiso 1 1 calc R
C31 C 0.4443(3) 0.53913(18) 0.6952(4) 0.0199(9) Uani 1 1 d .
C32 C 0.4410(4) 0.58550(18) 0.7652(4) 0.0238(9) Uani 1 1 d .
H32 H 0.3817 0.5936 0.7858 0.029 Uiso 1 1 calc R
C33 C 0.5243(4) 0.62022(19) 0.8051(4) 0.0262(10) Uani 1 1 d .
H33 H 0.5210 0.6519 0.8526 0.031 Uiso 1 1 calc R
C34 C 0.6126(3) 0.6092(2) 0.7766(4) 0.0240(9) Uani 1 1 d .
C35 C 0.6157(3) 0.5625(2) 0.7071(4) 0.0271(10) Uani 1 1 d .
H35 H 0.6753 0.5540 0.6874 0.033 Uiso 1 1 calc R
C36 C 0.5313(3) 0.5278(2) 0.6660(4) 0.0256(10) Uani 1 1 d .
H36 H 0.5339 0.4963 0.6176 0.031 Uiso 1 1 calc R
C37 C 0.7032(4) 0.6470(2) 0.8197(5) 0.0364(12) Uani 1 1 d .
H37A H 0.6880 0.6776 0.8670 0.055 Uiso 1 1 calc R
H37B H 0.7208 0.6630 0.7526 0.055 Uiso 1 1 calc R
H37C H 0.7596 0.6248 0.8675 0.055 Uiso 1 1 calc R
C38 C 0.3011(3) 0.28054(18) 0.8497(4) 0.0208(9) Uani 1 1 d .
C39 C 0.4002(3) 0.2681(2) 0.8546(4) 0.0289(10) Uani 1 1 d .
H39 H 0.4313 0.2881 0.8056 0.035 Uiso 1 1 calc R
C40 C 0.4538(3) 0.2268(2) 0.9304(4) 0.0284(10) Uani 1 1 d .
H40 H 0.5210 0.2191 0.9324 0.034 Uiso 1 1 calc R
C41 C 0.4109(3) 0.19678(19) 1.0029(4) 0.0242(9) Uani 1 1 d .
C42 C 0.3127(3) 0.21025(19) 1.0004(4) 0.0225(9) Uani 1 1 d .
H42 H 0.2825 0.1908 1.0510 0.027 Uiso 1 1 calc R
C43 C 0.2589(3) 0.25134(18) 0.9256(4) 0.0215(9) Uani 1 1 d .
H43 H 0.1925 0.2598 0.9259 0.026 Uiso 1 1 calc R
C44 C 0.4656(4) 0.1490(2) 1.0807(4) 0.0299(10) Uani 1 1 d .
H44A H 0.5331 0.1453 1.0726 0.045 Uiso 1 1 calc R
H44B H 0.4290 0.1136 1.0571 0.045 Uiso 1 1 calc R
H44C H 0.4699 0.1573 1.1624 0.045 Uiso 1 1 calc R
C45 C -0.1379(3) 0.29317(18) 0.3688(4) 0.0222(9) Uani 1 1 d .
C46 C -0.2414(4) 0.2966(2) 0.3476(4) 0.0272(10) Uani 1 1 d .
H46 H -0.2691 0.3243 0.3866 0.033 Uiso 1 1 calc R
C47 C -0.3040(4) 0.2595(2) 0.2694(5) 0.0342(12) Uani 1 1 d .
H47 H -0.3743 0.2618 0.2559 0.041 Uiso 1 1 calc R
C48 C -0.2642(4) 0.2191(2) 0.2108(5) 0.0388(13) Uani 1 1 d .
H48 H -0.3073 0.1944 0.1561 0.047 Uiso 1 1 calc R
C49 C -0.1619(4) 0.2151(2) 0.2325(5) 0.0345(12) Uani 1 1 d .
H49 H -0.1347 0.1870 0.1937 0.041 Uiso 1 1 calc R
C50 C -0.0985(4) 0.2517(2) 0.3103(4) 0.0302(11) Uani 1 1 d .
H50 H -0.0282 0.2487 0.3243 0.036 Uiso 1 1 calc R
C51 C 0.3264(6) 0.6035(3) 0.0849(6) 0.0573(18) Uani 1 1 d .
H51A H 0.2701 0.6067 0.1193 0.069 Uiso 1 1 calc R
H51B H 0.3895 0.6067 0.1492 0.069 Uiso 1 1 calc R

loop_
_atom_site_aniso_label
_atom_site_aniso_U_11
_atom_site_aniso_U_22
_atom_site_aniso_U_33
_atom_site_aniso_U_23
_atom_site_aniso_U_13
_atom_site_aniso_U_12
Pd1 0.01673(19) 0.0148(2) 0.0187(2) 0.00021(11) 0.00333(13) -0.00059(10)
Cl4 0.145(2) 0.0536(11) 0.0919(15) -0.0180(10) 0.0708(16) -0.0190(12)
Cl2 0.0233(5) 0.0203(5) 0.0183(5) -0.0024(4) 0.0038(4) 0.0008(4)
Cl3 0.0371(7) 0.0587(9) 0.0497(8) -0.0051(7) 0.0082(6) -0.0013(6)
N22 0.0220(18) 0.0154(17) 0.0160(17) 0.0013(13) 0.0028(14) 0.0019(14)
N23 0.0208(19) 0.0153(17) 0.0209(18) -0.0012(14) 0.0043(15) -0.0007(14)
N24 0.0212(18) 0.0181(18) 0.0210(18) 0.0008(14) 0.0062(15) 0.0012(14)
C1 0.017(2) 0.022(2) 0.026(2) -0.0020(18) 0.0088(17) -0.0001(17)
C2 0.016(2) 0.023(2) 0.026(2) -0.0023(18) 0.0051(18) -0.0003(16)
C3 0.022(2) 0.021(2) 0.023(2) -0.0028(17) 0.0074(18) 0.0052(17)
C4 0.023(2) 0.013(2) 0.025(2) -0.0001(16) 0.0064(17) 0.0049(16)
C5 0.023(2) 0.016(2) 0.019(2) 0.0007(16) 0.0016(17) 0.0022(16)
C6 0.022(2) 0.017(2) 0.020(2) 0.0016(16) 0.0058(17) 0.0021(16)
C7 0.028(2) 0.016(2) 0.026(2) 0.0023(17) 0.0058(19) -0.0005(17)
C8 0.023(2) 0.023(2) 0.024(2) 0.0062(18) 0.0053(18) 0.0008(18)
C9 0.017(2) 0.015(2) 0.025(2) -0.0017(16) 0.0082(17) -0.0031(15)
C10 0.020(2) 0.020(2) 0.021(2) 0.0023(17) 0.0053(17) -0.0009(16)
C11 0.018(2) 0.019(2) 0.023(2) -0.0032(17) 0.0038(17) 0.0007(16)
C12 0.028(2) 0.020(2) 0.020(2) -0.0015(17) 0.0016(18) -0.0061(18)
C13 0.024(2) 0.026(2) 0.021(2) 0.0053(18) -0.0003(18) 0.0019(18)
C14 0.016(2) 0.021(2) 0.021(2) 0.0026(17) 0.0029(17) 0.0006(16)
C15 0.021(2) 0.019(2) 0.020(2) 0.0013(16) 0.0082(17) 0.0023(16)
C16 0.022(2) 0.016(2) 0.022(2) 0.0035(16) 0.0101(17) 0.0028(16)
C17 0.026(2) 0.013(2) 0.030(2) -0.0005(17) 0.0101(19) 0.0015(17)
C18 0.020(2) 0.020(2) 0.028(2) 0.0003(18) 0.0090(18) -0.0038(16)
C19 0.021(2) 0.019(2) 0.024(2) -0.0041(17) 0.0091(17) -0.0031(17)
C20 0.016(2) 0.022(2) 0.024(2) -0.0022(17) 0.0077(17) -0.0016(16)
C25 0.021(2) 0.023(2) 0.021(2) -0.0021(17) 0.0016(17) 0.0000(17)
C26 0.031(3) 0.023(2) 0.026(2) -0.0019(18) 0.000(2) 0.0091(19)
C27 0.048(3) 0.026(3) 0.028(3) 0.005(2) 0.001(2) 0.011(2)
C28 0.041(3) 0.026(2) 0.027(2) 0.004(2) 0.000(2) -0.003(2)
C29 0.030(3) 0.035(3) 0.026(2) -0.002(2) 0.006(2) -0.003(2)
C30 0.025(2) 0.028(2) 0.025(2) -0.0015(19) 0.0069(19) 0.0016(18)
C31 0.016(2) 0.020(2) 0.021(2) 0.0026(16) 0.0005(16) -0.0015(16)
C32 0.022(2) 0.023(2) 0.024(2) -0.0024(17) 0.0033(18) 0.0007(17)
C33 0.027(2) 0.021(2) 0.028(2) -0.0041(18) 0.0047(19) -0.0016(18)
C34 0.023(2) 0.026(2) 0.022(2) 0.0026(18) 0.0042(18) -0.0059(18)
C35 0.020(2) 0.033(3) 0.031(2) -0.004(2) 0.0104(19) -0.0011(19)
C36 0.022(2) 0.025(2) 0.030(2) -0.0068(19) 0.0084(19) -0.0010(18)
C37 0.029(3) 0.035(3) 0.041(3) -0.004(2) 0.003(2) -0.010(2)
C38 0.023(2) 0.017(2) 0.021(2) -0.0004(16) 0.0033(17) 0.0001(17)
C39 0.021(2) 0.030(3) 0.035(3) 0.010(2) 0.005(2) -0.0007(19)
C40 0.017(2) 0.030(2) 0.039(3) 0.008(2) 0.0095(19) 0.0001(18)
C41 0.020(2) 0.026(2) 0.026(2) 0.0043(18) 0.0045(18) 0.0021(17)
C42 0.021(2) 0.021(2) 0.025(2) 0.0025(17) 0.0067(18) 0.0019(17)
C43 0.022(2) 0.020(2) 0.023(2) 0.0008(17) 0.0081(18) 0.0017(17)
C44 0.029(3) 0.024(2) 0.034(3) 0.006(2) 0.006(2) 0.0064(19)
C45 0.021(2) 0.020(2) 0.025(2) 0.0011(17) 0.0054(18) -0.0036(17)
C46 0.026(2) 0.024(2) 0.031(2) -0.0033(19) 0.008(2) -0.0028(18)
C47 0.021(2) 0.030(3) 0.049(3) 0.000(2) 0.005(2) -0.0060(19)
C48 0.038(3) 0.036(3) 0.038(3) -0.011(2) 0.003(2) -0.011(2)
C49 0.034(3) 0.030(3) 0.041(3) -0.014(2) 0.014(2) -0.008(2)
C50 0.024(2) 0.027(2) 0.039(3) -0.005(2) 0.008(2) -0.0026(19)
C51 0.052(4) 0.078(5) 0.047(4) -0.021(3) 0.022(3) -0.015(4)

loop_
_atom_type_symbol
_atom_type_description
_atom_type_scat_dispersion_real
_atom_type_scat_dispersion_imag
_atom_type_scat_source
C C 0.0181 0.0091 'International Tables Vol C Tables 4.2.6.8 and 6.1.1.4'
H H 0.0000 0.0000 'International Tables Vol C Tables 4.2.6.8 and 6.1.1.4'
N N 0.0311 0.0180 'International Tables Vol C Tables 4.2.6.8 and 6.1.1.4'
Cl Cl 0.3639 0.7018 'International Tables Vol C Tables 4.2.6.8 and 6.1.1.4'
Pd Pd 0.1215 3.9337 'International Tables Vol C Tables 4.2.6.8 and 6.1.1.4'

loop_
_geom_angle_atom_site_label_1
_geom_angle_atom_site_label_2
_geom_angle_atom_site_label_3
_geom_angle
N23 Pd1 N24 89.59(14)
N23 Pd1 N22 90.84(14)
N24 Pd1 N22 170.00(14)
N23 Pd1 Cl2 155.37(11)
N24 Pd1 Cl2 91.68(10)
N22 Pd1 Cl2 92.09(10)
C6 N22 C9 106.3(3)
C6 N22 Pd1 130.6(3)
C9 N22 Pd1 123.0(3)
C14 N23 C11 106.9(4)
C14 N23 Pd1 125.4(3)
C11 N23 Pd1 126.0(3)
C19 N24 C16 106.3(3)
C19 N24 Pd1 128.8(3)
C16 N24 Pd1 122.7(3)
C20 C1 C2 126.2(4)
C3 C2 C1 120.1(4)
C2 C3 C4 119.6(4)
C5 C4 C3 129.5(4)
C4 C5 C6 118.0(4)
C4 C5 C25 123.8(4)
C6 C5 C25 118.1(4)
N22 C6 C5 126.9(4)
N22 C6 C7 108.8(4)
C5 C6 C7 123.7(4)
C8 C7 C6 108.4(4)
C7 C8 C9 107.0(4)
N22 C9 C10 126.4(4)
N22 C9 C8 109.2(4)
C10 C9 C8 123.8(4)
C9 C10 C11 126.0(4)
C9 C10 C31 117.2(4)
C11 C10 C31 116.8(4)
N23 C11 C10 125.2(4)
N23 C11 C12 109.1(4)
C10 C11 C12 125.1(4)
C13 C12 C11 107.4(4)
C12 C13 C14 107.4(4)
N23 C14 C15 125.7(4)
N23 C14 C13 108.8(4)
C15 C14 C13 125.3(4)
C16 C15 C14 125.4(4)
C16 C15 C38 118.8(4)
C14 C15 C38 115.6(4)
C15 C16 N24 124.3(4)
C15 C16 C17 126.7(4)
N24 C16 C17 108.8(4)
C18 C17 C16 107.2(4)
C17 C18 C19 108.4(4)
N24 C19 C18 109.0(4)
N24 C19 C20 126.7(4)
C18 C19 C20 124.1(4)
C1 C20 C19 118.9(4)
C1 C20 C45 122.2(4)
C19 C20 C45 118.6(4)
C30 C25 C26 118.7(4)
C30 C25 C5 121.3(4)
C26 C25 C5 120.0(4)
C27 C26 C25 120.8(5)
C26 C27 C28 120.5(5)
C29 C28 C27 119.0(5)
C28 C29 C30 120.9(5)
C29 C30 C25 120.2(5)
C36 C31 C32 119.3(4)
C36 C31 C10 120.1(4)
C32 C31 C10 120.6(4)
C31 C32 C33 120.3(4)
C32 C33 C34 121.0(4)
C35 C34 C33 118.5(4)
C35 C34 C37 120.3(4)
C33 C34 C37 121.1(4)
C34 C35 C36 120.3(4)
C31 C36 C35 120.6(4)
C43 C38 C39 117.9(4)
C43 C38 C15 122.7(4)
C39 C38 C15 119.4(4)
C40 C39 C38 120.8(4)
C41 C40 C39 121.3(4)
C40 C41 C42 118.0(4)
C40 C41 C44 122.2(4)
C42 C41 C44 119.8(4)
C43 C42 C41 121.2(4)
C42 C43 C38 120.8(4)
C46 C45 C50 119.0(4)
C46 C45 C20 121.4(4)
C50 C45 C20 119.5(4)
C47 C46 C45 120.1(5)
C46 C47 C48 120.4(5)
C49 C48 C47 119.7(5)
C48 C49 C50 120.5(5)
C49 C50 C45 120.2(5)
Cl4 C51 Cl3 111.0(4)

loop_
_geom_bond_atom_site_label_1
_geom_bond_atom_site_label_2
_geom_bond_distance
Pd1 N23 2.021(4)
Pd1 N24 2.069(4)
Pd1 N22 2.073(3)
Pd1 Cl2 2.3317(10)
Cl4 C51 1.757(8)
Cl3 C51 1.778(7)
N22 C6 1.379(5)
N22 C9 1.379(5)
N23 C14 1.378(5)
N23 C11 1.383(5)
N24 C19 1.375(5)
N24 C16 1.404(5)
C1 C20 1.389(6)
C1 C2 1.417(6)
C2 C3 1.389(6)
C3 C4 1.410(6)
C4 C5 1.387(6)
C5 C6 1.420(6)
C5 C25 1.476(6)
C6 C7 1.432(6)
C7 C8 1.332(6)
C8 C9 1.442(6)
C9 C10 1.388(6)
C10 C11 1.399(6)
C10 C31 1.501(6)
C11 C12 1.430(6)
C12 C13 1.360(7)
C13 C14 1.440(6)
C14 C15 1.410(6)
C15 C16 1.389(6)
C15 C38 1.495(6)
C16 C17 1.433(6)
C17 C18 1.347(6)
C18 C19 1.433(6)
C19 C20 1.434(6)
C20 C45 1.478(6)
C25 C30 1.394(6)
C25 C26 1.396(6)
C26 C27 1.383(7)
C27 C28 1.392(8)
C28 C29 1.382(8)
C29 C30 1.392(7)
C31 C36 1.386(6)
C31 C32 1.388(6)
C32 C33 1.390(6)
C33 C34 1.398(7)
C34 C35 1.390(7)
C34 C37 1.514(6)
C35 C36 1.403(6)
C38 C43 1.399(6)
C38 C39 1.400(6)
C39 C40 1.395(7)
C40 C41 1.383(6)
C41 C42 1.401(6)
C41 C44 1.521(6)
C42 C43 1.385(6)
C45 C46 1.396(6)
C45 C50 1.407(7)
C46 C47 1.390(7)
C47 C48 1.395(8)
C48 C49 1.380(8)
C49 C50 1.386(7)

loop_
_geom_torsion_atom_site_label_1
_geom_torsion_atom_site_label_2
_geom_torsion_atom_site_label_3
_geom_torsion_atom_site_label_4
_geom_torsion
N23 Pd1 N22 C6 -167.5(4)
N24 Pd1 N22 C6 -75.1(9)
Cl2 Pd1 N22 C6 36.9(4)
N23 Pd1 N22 C9 17.1(3)
N24 Pd1 N22 C9 109.5(8)
Cl2 Pd1 N22 C9 -138.5(3)
N24 Pd1 N23 C14 18.1(4)
N22 Pd1 N23 C14 -171.9(4)
Cl2 Pd1 N23 C14 -75.0(5)
N24 Pd1 N23 C11 -179.0(4)
N22 Pd1 N23 C11 -9.0(4)
Cl2 Pd1 N23 C11 87.9(4)
N23 Pd1 N24 C19 171.1(4)
N22 Pd1 N24 C19 78.6(9)
Cl2 Pd1 N24 C19 -33.5(4)
N23 Pd1 N24 C16 -27.9(3)
N22 Pd1 N24 C16 -120.4(7)
Cl2 Pd1 N24 C16 127.5(3)
C20 C1 C2 C3 -140.9(5)
C1 C2 C3 C4 3.4(6)
C2 C3 C4 C5 147.7(5)
C3 C4 C5 C6 -163.8(4)
C3 C4 C5 C25 18.9(7)
C9 N22 C6 C5 -164.8(4)
Pd1 N22 C6 C5 19.2(6)
C9 N22 C6 C7 6.2(5)
Pd1 N22 C6 C7 -169.8(3)
C4 C5 C6 N22 15.6(7)
C25 C5 C6 N22 -167.0(4)
C4 C5 C6 C7 -154.2(4)
C25 C5 C6 C7 23.3(6)
N22 C6 C7 C8 -5.4(5)
C5 C6 C7 C8 165.9(4)
C6 C7 C8 C9 2.3(5)
C6 N22 C9 C10 165.9(4)
Pd1 N22 C9 C10 -17.7(6)
C6 N22 C9 C8 -4.8(5)
Pd1 N22 C9 C8 171.5(3)
C7 C8 C9 N22 1.6(5)
C7 C8 C9 C10 -169.5(4)
N22 C9 C10 C11 4.1(7)
C8 C9 C10 C11 173.5(4)
N22 C9 C10 C31 -177.2(4)
C8 C9 C10 C31 -7.8(6)
C14 N23 C11 C10 165.3(4)
Pd1 N23 C11 C10 -0.2(6)
C14 N23 C11 C12 -7.0(5)
Pd1 N23 C11 C12 -172.4(3)
C9 C10 C11 N23 6.1(7)
C31 C10 C11 N23 -172.6(4)
C9 C10 C11 C12 177.1(4)
C31 C10 C11 C12 -1.6(7)
N23 C11 C12 C13 4.7(5)
C10 C11 C12 C13 -167.5(4)
C11 C12 C13 C14 -0.6(5)
C11 N23 C14 C15 -168.3(4)
Pd1 N23 C14 C15 -2.7(6)
C11 N23 C14 C13 6.6(5)
Pd1 N23 C14 C13 172.2(3)
C12 C13 C14 N23 -3.7(5)
C12 C13 C14 C15 171.2(4)
N23 C14 C15 C16 -11.9(7)
C13 C14 C15 C16 174.0(4)
N23 C14 C15 C38 163.4(4)
C13 C14 C15 C38 -10.7(7)
C14 C15 C16 N24 -0.2(7)
C38 C15 C16 N24 -175.3(4)
C14 C15 C16 C17 -175.3(4)
C38 C15 C16 C17 9.5(7)
C19 N24 C16 C15 -171.2(4)
Pd1 N24 C16 C15 24.2(6)
C19 N24 C16 C17 4.7(5)
Pd1 N24 C16 C17 -159.9(3)
C15 C16 C17 C18 172.2(4)
N24 C16 C17 C18 -3.6(5)
C16 C17 C18 C19 1.1(5)
C16 N24 C19 C18 -4.0(5)
Pd1 N24 C19 C18 159.3(3)
C16 N24 C19 C20 170.8(4)
Pd1 N24 C19 C20 -25.8(6)
C17 C18 C19 N24 1.9(5)
C17 C18 C19 C20 -173.1(4)
C2 C1 C20 C19 157.6(4)
C2 C1 C20 C45 -15.6(7)
N24 C19 C20 C1 -15.4(7)
C18 C19 C20 C1 158.8(4)
N24 C19 C20 C45 158.1(4)
C18 C19 C20 C45 -27.8(6)
C4 C5 C25 C30 -131.1(5)
C6 C5 C25 C30 51.6(6)
C4 C5 C25 C26 49.3(6)
C6 C5 C25 C26 -128.0(5)
C30 C25 C26 C27 -1.1(7)
C5 C25 C26 C27 178.5(4)
C25 C26 C27 C28 2.0(8)
C26 C27 C28 C29 -1.4(8)
C27 C28 C29 C30 0.1(8)
C28 C29 C30 C25 0.7(8)
C26 C25 C30 C29 -0.2(7)
C5 C25 C30 C29 -179.8(4)
C9 C10 C31 C36 -81.1(5)
C11 C10 C31 C36 97.7(5)
C9 C10 C31 C32 96.3(5)
C11 C10 C31 C32 -84.9(5)
C36 C31 C32 C33 0.1(7)
C10 C31 C32 C33 -177.3(4)
C31 C32 C33 C34 -0.3(7)
C32 C33 C34 C35 -0.1(7)
C32 C33 C34 C37 179.8(5)
C33 C34 C35 C36 0.7(7)
C37 C34 C35 C36 -179.2(5)
C32 C31 C36 C35 0.5(7)
C10 C31 C36 C35 177.9(4)
C34 C35 C36 C31 -0.9(7)
C16 C15 C38 C43 -60.3(6)
C14 C15 C38 C43 124.1(5)
C16 C15 C38 C39 118.8(5)
C14 C15 C38 C39 -56.8(6)
C43 C38 C39 C40 1.8(7)
C15 C38 C39 C40 -177.4(4)
C38 C39 C40 C41 0.1(8)
C39 C40 C41 C42 -1.9(7)
C39 C40 C41 C44 176.0(5)
C40 C41 C42 C43 1.7(7)
C44 C41 C42 C43 -176.3(4)
C41 C42 C43 C38 0.3(7)
C39 C38 C43 C42 -2.0(7)
C15 C38 C43 C42 177.2(4)
C1 C20 C45 C46 -53.9(6)
C19 C20 C45 C46 132.9(5)
C1 C20 C45 C50 123.3(5)
C19 C20 C45 C50 -49.9(6)
C50 C45 C46 C47 -0.2(7)
C20 C45 C46 C47 177.0(4)
C45 C46 C47 C48 -0.7(8)
C46 C47 C48 C49 1.4(8)
C47 C48 C49 C50 -1.3(9)
C48 C49 C50 C45 0.4(8)
C46 C45 C50 C49 0.3(7)
C20 C45 C50 C49 -177.0(5)
